data_7134854
loop_
_publ_author_name
'Yang, Wenyan'
'Li, Lele'
'Xue, Xinlei'
'Deng, Shengyong'
'Wei, Peifa'

_publ_section_title
;
 Positional isomerism-directed formation of hydrogen-bonded organic
 frameworks with distinct single-crystal transformation pathways.
;
_journal_issue 70
_journal_name_full 'Chemical communications (Cambridge, England)'
_journal_page_first 13113
_journal_page_last 13116
_journal_paper_doi 10.1039/d5cc03678j
_journal_volume 61
_journal_year 2025
_chemical_formula_moiety '0.5(C4 H8 O2), 0.5(C54 H50 N2)'
_chemical_formula_sum 'C29 H29 N O'
_chemical_formula_weight 407.53
_space_group_crystal_system triclinic
_space_group_IT_number 2
_space_group_name_Hall '-P 1'
_space_group_name_H-M_alt 'P -1'
_atom_sites_solution_hydrogens geom
_audit_creation_date 2025-07-25
_audit_creation_method
;
Olex2 1.5
(compiled 2022.04.07 svn.rca3783a0 for OlexSys, GUI svn.r6498)
;
_audit_update_record
;
2025-07-25 deposited with the CCDC.	2025-07-28 downloaded from the CCDC.
;
_cell_angle_alpha 105.062(3)
_cell_angle_beta 90.118(3)
_cell_angle_gamma 107.315(3)
_cell_formula_units_Z 4
_cell_length_a 9.6914(4)
_cell_length_b 15.3962(6)
_cell_length_c 16.3741(6)
_cell_measurement_reflns_used 14151
_cell_measurement_temperature 120
_cell_measurement_theta_max 69.81
_cell_measurement_theta_min 3.13
_cell_volume 2243.97(16)
_computing_cell_refinement
;
X-Area Recipe 1.37.0.0 (STOE, 2021)
;
_computing_data_collection
;
X-Area Pilatus3_SV 1.31.175.0 (STOE, 2021)
;
_computing_data_reduction
;
X-Area Integrate 2.5.1.0 (STOE, 2021)
X-Area LANA 2.6.2.0 (STOE, 2021)
;
_computing_molecular_graphics 'Olex2 1.5 (Dolomanov et al., 2009)'
_computing_publication_material 'Olex2 1.5 (Dolomanov et al., 2009)'
_computing_structure_refinement 'SHELXL 2018/3 (Sheldrick, 2015)'
_computing_structure_solution 'ShelXT (Sheldrick, 2015)'
_diffrn_ambient_temperature 120.0
_diffrn_detector_area_resol_mean 5.81
_diffrn_detector_type 'DECTRIS PILATUS 300K'
_diffrn_measured_fraction_theta_full 0.974
_diffrn_measured_fraction_theta_max 0.974
_diffrn_measurement_details
;
 1440 frames, detector distance = 40 mm
;
_diffrn_measurement_device 'Eulerian 4-circle diffractometer'
_diffrn_measurement_device_type 'STOE STADIVARI'
_diffrn_measurement_method 'rotation method, \w scans'
_diffrn_radiation_type CuK\a
_diffrn_radiation_wavelength 1.54186
_diffrn_reflns_av_R_equivalents 0.0651
_diffrn_reflns_av_unetI/netI 0.0828
_diffrn_reflns_Laue_measured_fraction_full 0.974
_diffrn_reflns_Laue_measured_fraction_max 0.974
_diffrn_reflns_limit_h_max 11
_diffrn_reflns_limit_h_min -11
_diffrn_reflns_limit_k_max 17
_diffrn_reflns_limit_k_min -9
_diffrn_reflns_limit_l_max 18
_diffrn_reflns_limit_l_min -18
_diffrn_reflns_number 18889
_diffrn_reflns_point_group_measured_fraction_full 0.974
_diffrn_reflns_point_group_measured_fraction_max 0.974
_diffrn_reflns_theta_full 62.492
_diffrn_reflns_theta_max 62.492
_diffrn_reflns_theta_min 3.125
_exptl_absorpt_coefficient_mu 0.553
_exptl_absorpt_correction_T_max 1.0000
_exptl_absorpt_correction_T_min 1.0000
_exptl_absorpt_correction_type multi-scan
_exptl_absorpt_process_details
;
STOE LANA, absorption correction by scaling of reflection intensities.
J. Koziskova, F. Hahn, J. Richter, J. Kozisek, "Comparison of different
absorption corrections on the model structure of tetrakis(\m~2~-acetato)-
diaqua-di-copper(II)", Acta Chimica Slovaca, vol. 9, no. 2, 2016, pp. 136 - 140.
;
_exptl_crystal_colour yellow
_exptl_crystal_colour_primary yellow
_exptl_crystal_density_diffrn 1.206
_exptl_crystal_density_method 'not measured'
_exptl_crystal_description block
_exptl_crystal_F_000 872
_exptl_crystal_size_max 0.3
_exptl_crystal_size_mid 0.2
_exptl_crystal_size_min 0.1
_refine_diff_density_max 0.505
_refine_diff_density_min -0.366
_refine_diff_density_rms 0.069
_refine_ls_extinction_method none
_refine_ls_goodness_of_fit_ref 0.939
_refine_ls_hydrogen_treatment constr
_refine_ls_matrix_type full
_refine_ls_number_parameters 585
_refine_ls_number_reflns 6973
_refine_ls_number_restraints 43
_refine_ls_restrained_S_all 0.939
_refine_ls_R_factor_all 0.1061
_refine_ls_R_factor_gt 0.0608
_refine_ls_shift/su_max 0.002
_refine_ls_shift/su_mean 0.000
_refine_ls_structure_factor_coef Fsqd
_refine_ls_weighting_details 'w=1/[\s^2^(Fo^2^)+(0.1088P)^2^] where P=(Fo^2^+2Fc^2^)/3'
_refine_ls_weighting_scheme calc
_refine_ls_wR_factor_gt 0.1512
_refine_ls_wR_factor_ref 0.1756
_reflns_Friedel_coverage 0.000
_reflns_number_gt 4254
_reflns_number_total 6973
_reflns_threshold_expression 'I > 2\s(I)'
_cod_data_source_file d5cc03678j2.cif
_cod_data_source_block 0318-2
_cod_depositor_comments 'Adding full bibliography for 7134851--7134861.cif.'
_cod_database_code 7134854
_shelx_shelxl_version_number 2018/3
_shelx_space_group_comment
;
The symmetry employed for this shelxl refinement is uniquely defined
by the following loop, which should always be used as a source of
symmetry information in preference to the above space-group names.
They are only intended as comments.
;
_olex2_refinement_description
;
1. Uiso/Uaniso restraints and constraints
C3 \\sim C4 \\sim C3A \\sim C4A \\sim O1: within 2A with sigma of 0.01 and
sigma for terminal atoms of 0.02 within 2A
2. Same fragment restrains
{C3, C4} sigma for 1-2: 0.02, 1-3: 0.02
as in
{C3A, C4A}
3. Others
 Sof(C3A)=Sof(H3AA)=Sof(H3AB)=Sof(C4A)=Sof(H4AA)=Sof(H4AB)=Sof(H4AC)=1-FVAR(1)
 Sof(C3)=Sof(H3A)=Sof(H3B)=Sof(C4)=Sof(H4A)=Sof(H4B)=Sof(H4C)=FVAR(1)
4.a Secondary CH2 refined with riding coordinates:
 C3(H3A,H3B), C30(H30A,H30B), C31(H31A,H31B), C56(H56A,H56B), C57(H57A,H57B),
 C3A(H3AA,H3AB)
4.b Aromatic/amide H refined with riding coordinates:
 C8(H8), C9(H9), C11(H11), C12(H12), C14(H14), C15(H15), C17(H17), C18(H18),
 C19(H19), C20(H20), C22(H22), C24(H24), C25(H25), C27(H27), C28(H28), C34(H34),
  C35(H35), C37(H37), C38(H38), C40(H40), C42(H42), C43(H43), C44(H44),
 C45(H45), C47(H47), C48(H48), C50(H50), C51(H51), C53(H53), C54(H54)
4.c Idealised Me refined as rotating group:
 C1(H1A,H1B,H1C), C4(H4A,H4B,H4C), C29(H29A,H29B,H29C), C32(H32A,H32B,H32C),
 C55(H55A,H55B,H55C), C58(H58A,H58B,H58C), C4A(H4AA,H4AB,H4AC)
;
_olex2_submission_special_instructions 'No special instructions were received'

loop_
_space_group_symop_operation_xyz
'x, y, z'
'-x, -y, -z'

loop_
_atom_site_label
_atom_site_type_symbol
_atom_site_fract_x
_atom_site_fract_y
_atom_site_fract_z
_atom_site_U_iso_or_equiv
_atom_site_adp_type
_atom_site_occupancy
_atom_site_site_symmetry_order
_atom_site_calc_flag
_atom_site_refinement_flags_posn
_atom_site_refinement_flags_adp
_atom_site_refinement_flags_occupancy
_atom_site_disorder_assembly
_atom_site_disorder_group
O1 O 0.2764(3) 0.0828(2) 0.57479(17) 0.0536(8) Uani 1 1 d . U . . .
O2 O 0.1588(4) 0.0449(3) 0.4465(2) 0.0673(9) Uani 1 1 d . . . . .
C1 C 0.1747(5) -0.0789(4) 0.5090(3) 0.0725(16) Uani 1 1 d . . . . .
H1A H 0.264915 -0.085068 0.530255 0.109 Uiso 1 1 calc R U . . .
H1B H 0.144232 -0.121693 0.451796 0.109 Uiso 1 1 calc R U . . .
H1C H 0.098914 -0.095153 0.546842 0.109 Uiso 1 1 calc R U . . .
C2 C 0.1993(5) 0.0209(3) 0.5059(3) 0.0550(11) Uani 1 1 d . . . . .
C3 C 0.3179(5) 0.1838(4) 0.5754(3) 0.0469(13) Uani 0.852(6) 1 d D U P A 1
H3A H 0.240478 0.194708 0.543625 0.056 Uiso 0.852(6) 1 calc R U P A 1
H3B H 0.328758 0.223765 0.634546 0.056 Uiso 0.852(6) 1 calc R U P A 1
C4 C 0.4525(5) 0.2101(3) 0.5370(3) 0.0493(14) Uani 0.852(6) 1 d D U P A 1
H4A H 0.438520 0.175803 0.476650 0.074 Uiso 0.852(6) 1 calc R U P A 1
H4B H 0.527017 0.194032 0.565296 0.074 Uiso 0.852(6) 1 calc R U P A 1
H4C H 0.483562 0.278293 0.543144 0.074 Uiso 0.852(6) 1 calc R U P A 1
N1 N -0.2977(3) 0.30510(17) 0.06599(16) 0.0224(6) Uani 1 1 d . . . . .
N2 N 0.5235(3) 0.86059(17) 0.21644(18) 0.0250(6) Uani 1 1 d . . . . .
C5 C 0.2857(3) 0.4750(2) 0.21804(19) 0.0185(7) Uani 1 1 d . . . . .
C6 C 0.3610(3) 0.4211(2) 0.24062(19) 0.0177(7) Uani 1 1 d . . . . .
C7 C 0.5020(3) 0.4669(2) 0.29517(19) 0.0180(7) Uani 1 1 d . . . . .
C8 C 0.6330(3) 0.4565(2) 0.2661(2) 0.0209(7) Uani 1 1 d . . . . .
H8 H 0.633586 0.418899 0.210068 0.025 Uiso 1 1 calc R U . . .
C9 C 0.7616(3) 0.4996(2) 0.3169(2) 0.0227(7) Uani 1 1 d . . . . .
H9 H 0.849078 0.492601 0.294249 0.027 Uiso 1 1 calc R U . . .
C10 C 0.7668(3) 0.5533(2) 0.4007(2) 0.0201(7) Uani 1 1 d . . . . .
C11 C 0.6347(3) 0.5606(2) 0.4304(2) 0.0277(8) Uani 1 1 d . . . . .
H11 H 0.632793 0.595050 0.487425 0.033 Uiso 1 1 calc R U . . .
C12 C 0.5058(3) 0.5187(2) 0.3784(2) 0.0277(8) Uani 1 1 d . . . . .
H12 H 0.418125 0.525720 0.400672 0.033 Uiso 1 1 calc R U . . .
C13 C 0.9054(3) 0.6006(2) 0.4553(2) 0.0215(7) Uani 1 1 d . . . . .
C14 C 1.0307(3) 0.5714(2) 0.4349(2) 0.0303(8) Uani 1 1 d . . . . .
H14 H 1.025442 0.521671 0.385257 0.036 Uiso 1 1 calc R U . . .
C15 C 1.1581(3) 0.6133(3) 0.4854(2) 0.0337(8) Uani 1 1 d . . . . .
H15 H 1.239685 0.592558 0.469614 0.040 Uiso 1 1 calc R U . . .
C16 C 1.1712(3) 0.6861(2) 0.5597(2) 0.0279(8) Uani 1 1 d . . . . .
C17 C 1.3009(4) 0.7311(3) 0.6151(2) 0.0361(9) Uani 1 1 d . . . . .
H17 H 1.383516 0.710555 0.602097 0.043 Uiso 1 1 calc R U . . .
C18 C 1.3092(4) 0.8017(3) 0.6852(2) 0.0388(10) Uani 1 1 d . . . . .
H18 H 1.397493 0.830984 0.720507 0.047 Uiso 1 1 calc R U . . .
C19 C 1.1881(4) 0.8325(2) 0.7067(2) 0.0357(9) Uani 1 1 d . . . . .
H19 H 1.194569 0.882349 0.756410 0.043 Uiso 1 1 calc R U . . .
C20 C 1.0603(4) 0.7904(2) 0.6558(2) 0.0316(8) Uani 1 1 d . . . . .
H20 H 0.978397 0.811033 0.671034 0.038 Uiso 1 1 calc R U . . .
C21 C 1.0489(3) 0.7176(2) 0.5816(2) 0.0250(7) Uani 1 1 d . . . . .
C22 C 0.9189(3) 0.6732(2) 0.5274(2) 0.0257(7) Uani 1 1 d . . . . .
H22 H 0.837459 0.694599 0.541603 0.031 Uiso 1 1 calc R U . . .
C23 C 0.3528(3) 0.5766(2) 0.22529(19) 0.0189(7) Uani 1 1 d . . . . .
C24 C 0.4925(3) 0.6131(2) 0.20213(19) 0.0199(7) Uani 1 1 d . . . . .
H24 H 0.550395 0.572219 0.186675 0.024 Uiso 1 1 calc R U . . .
C25 C 0.5494(3) 0.7056(2) 0.20085(19) 0.0202(7) Uani 1 1 d . . . . .
H25 H 0.645339 0.726925 0.185116 0.024 Uiso 1 1 calc R U . . .
C26 C 0.4690(3) 0.7697(2) 0.22228(19) 0.0195(7) Uani 1 1 d . . . . .
C27 C 0.3281(3) 0.7336(2) 0.2462(2) 0.0217(7) Uani 1 1 d . . . . .
H27 H 0.269979 0.774296 0.261976 0.026 Uiso 1 1 calc R U . . .
C28 C 0.2738(3) 0.6411(2) 0.24695(19) 0.0197(7) Uani 1 1 d . . . . .
H28 H 0.178055 0.619394 0.262912 0.024 Uiso 1 1 calc R U . . .
C29 C 0.7141(4) 0.9047(3) 0.1203(2) 0.0362(9) Uani 1 1 d . . . . .
H29A H 0.689397 0.839634 0.084097 0.054 Uiso 1 1 calc R U . . .
H29B H 0.818079 0.936490 0.120321 0.054 Uiso 1 1 calc R U . . .
H29C H 0.658438 0.938748 0.098303 0.054 Uiso 1 1 calc R U . . .
C30 C 0.6779(3) 0.9037(2) 0.2097(2) 0.0276(8) Uani 1 1 d . . . . .
H30A H 0.733672 0.868430 0.231030 0.033 Uiso 1 1 calc R U . . .
H30B H 0.709017 0.969444 0.246477 0.033 Uiso 1 1 calc R U . . .
C31 C 0.4371(3) 0.9254(2) 0.2340(2) 0.0274(8) Uani 1 1 d . . . . .
H31A H 0.335844 0.890282 0.210169 0.033 Uiso 1 1 calc R U . . .
H31B H 0.475274 0.975367 0.204735 0.033 Uiso 1 1 calc R U . . .
C32 C 0.4374(4) 0.9716(2) 0.3278(2) 0.0367(9) Uani 1 1 d . . . . .
H32A H 0.381810 1.016476 0.335328 0.055 Uiso 1 1 calc R U . . .
H32B H 0.537444 1.005185 0.352222 0.055 Uiso 1 1 calc R U . . .
H32C H 0.392995 0.922917 0.356581 0.055 Uiso 1 1 calc R U . . .
C33 C 0.3094(3) 0.3165(2) 0.21854(19) 0.0180(7) Uani 1 1 d . . . . .
C34 C 0.3330(3) 0.2694(2) 0.2778(2) 0.0219(7) Uani 1 1 d . . . . .
H34 H 0.385255 0.305427 0.331011 0.026 Uiso 1 1 calc R U . . .
C35 C 0.2820(3) 0.1720(2) 0.2606(2) 0.0214(7) Uani 1 1 d . . . . .
H35 H 0.299151 0.142606 0.302240 0.026 Uiso 1 1 calc R U . . .
C36 C 0.2053(3) 0.1157(2) 0.18253(19) 0.0185(7) Uani 1 1 d . . . . .
C37 C 0.1878(3) 0.1622(2) 0.1223(2) 0.0204(7) Uani 1 1 d . . . . .
H37 H 0.139848 0.126047 0.068090 0.024 Uiso 1 1 calc R U . . .
C38 C 0.2385(3) 0.2596(2) 0.1398(2) 0.0203(7) Uani 1 1 d . . . . .
H38 H 0.224816 0.288658 0.097161 0.024 Uiso 1 1 calc R U . . .
C39 C 0.1435(3) 0.0116(2) 0.1665(2) 0.0205(7) Uani 1 1 d . . . . .
C40 C 0.0933(3) -0.0276(2) 0.2321(2) 0.0202(7) Uani 1 1 d . . . . .
H40 H 0.097918 0.012813 0.287533 0.024 Uiso 1 1 calc R U . . .
C41 C 0.0351(3) -0.1270(2) 0.2180(2) 0.0204(7) Uani 1 1 d . . . . .
C42 C -0.0133(3) -0.1677(2) 0.2852(2) 0.0249(7) Uani 1 1 d . . . . .
H42 H -0.008282 -0.127876 0.340981 0.030 Uiso 1 1 calc R U . . .
C43 C -0.0670(3) -0.2634(2) 0.2706(2) 0.0283(8) Uani 1 1 d . . . . .
H43 H -0.097113 -0.289636 0.316525 0.034 Uiso 1 1 calc R U . . .
C44 C -0.0783(3) -0.3234(2) 0.1886(2) 0.0284(8) Uani 1 1 d . . . . .
H44 H -0.116303 -0.389987 0.179092 0.034 Uiso 1 1 calc R U . . .
C45 C -0.0346(3) -0.2861(2) 0.1218(2) 0.0271(8) Uani 1 1 d . . . . .
H45 H -0.044024 -0.326912 0.066119 0.033 Uiso 1 1 calc R U . . .
C46 C 0.0243(3) -0.1875(2) 0.1355(2) 0.0232(7) Uani 1 1 d . . . . .
C47 C 0.0753(3) -0.1454(2) 0.0688(2) 0.0268(8) Uani 1 1 d . . . . .
H47 H 0.069464 -0.184587 0.012670 0.032 Uiso 1 1 calc R U . . .
C48 C 0.1318(3) -0.0503(2) 0.0842(2) 0.0226(7) Uani 1 1 d . . . . .
H48 H 0.164650 -0.024362 0.038442 0.027 Uiso 1 1 calc R U . . .
C49 C 0.1323(3) 0.4337(2) 0.18094(19) 0.0179(7) Uani 1 1 d . . . . .
C50 C 0.0291(3) 0.3681(2) 0.21207(19) 0.0191(7) Uani 1 1 d . . . . .
H50 H 0.056626 0.351493 0.260181 0.023 Uiso 1 1 calc R U . . .
C51 C -0.1109(3) 0.3269(2) 0.17573(19) 0.0195(7) Uani 1 1 d . . . . .
H51 H -0.176946 0.282253 0.199048 0.023 Uiso 1 1 calc R U . . .
C52 C -0.1594(3) 0.3491(2) 0.10437(19) 0.0184(7) Uani 1 1 d . . . . .
C53 C -0.0577(3) 0.4194(2) 0.0766(2) 0.0207(7) Uani 1 1 d . . . . .
H53 H -0.086454 0.440066 0.031293 0.025 Uiso 1 1 calc R U . . .
C54 C 0.0830(3) 0.4594(2) 0.11352(19) 0.0181(7) Uani 1 1 d . . . . .
H54 H 0.148622 0.506023 0.092146 0.022 Uiso 1 1 calc R U . . .
C55 C -0.4019(4) 0.4163(3) 0.0216(2) 0.0355(9) Uani 1 1 d . . . . .
H55A H -0.433078 0.431150 -0.028736 0.053 Uiso 1 1 calc R U . . .
H55B H -0.323087 0.470541 0.055002 0.053 Uiso 1 1 calc R U . . .
H55C H -0.483785 0.402606 0.056207 0.053 Uiso 1 1 calc R U . . .
C56 C -0.3484(3) 0.3302(2) -0.0060(2) 0.0254(7) Uani 1 1 d . . . . .
H56A H -0.428234 0.275726 -0.039845 0.030 Uiso 1 1 calc R U . . .
H56B H -0.268153 0.343542 -0.042744 0.030 Uiso 1 1 calc R U . . .
C57 C -0.4047(3) 0.2336(2) 0.0973(2) 0.0250(7) Uani 1 1 d . . . . .
H57A H -0.503461 0.232004 0.079747 0.030 Uiso 1 1 calc R U . . .
H57B H -0.392878 0.252591 0.160151 0.030 Uiso 1 1 calc R U . . .
C58 C -0.3910(4) 0.1355(2) 0.0651(2) 0.0349(9) Uani 1 1 d . . . . .
H58A H -0.401072 0.116530 0.002903 0.052 Uiso 1 1 calc R U . . .
H58B H -0.467180 0.090845 0.086218 0.052 Uiso 1 1 calc R U . . .
H58C H -0.295675 0.135563 0.085322 0.052 Uiso 1 1 calc R U . . .
C3A C 0.320(3) 0.134(2) 0.5225(18) 0.047(4) Uani 0.148(6) 1 d D U P A 2
H3AA H 0.398890 0.113446 0.492760 0.057 Uiso 0.148(6) 1 calc R U P A 2
H3AB H 0.363245 0.200073 0.556418 0.057 Uiso 0.148(6) 1 calc R U P A 2
C4A C 0.221(3) 0.1317(17) 0.4629(15) 0.038(6) Uani 0.148(6) 1 d D U P A 2
H4AA H 0.221746 0.083222 0.410608 0.056 Uiso 0.148(6) 1 calc R U P A 2
H4AB H 0.246045 0.193624 0.451300 0.056 Uiso 0.148(6) 1 calc R U P A 2
H4AC H 0.124589 0.116955 0.483691 0.056 Uiso 0.148(6) 1 calc R U P A 2

loop_
_atom_site_aniso_label
_atom_site_aniso_U_11
_atom_site_aniso_U_22
_atom_site_aniso_U_33
_atom_site_aniso_U_23
_atom_site_aniso_U_13
_atom_site_aniso_U_12
O1 0.0488(17) 0.0699(19) 0.0377(16) 0.0205(14) -0.0073(13) 0.0067(14)
O2 0.077(2) 0.091(3) 0.0443(19) 0.0306(18) -0.0017(16) 0.032(2)
C1 0.060(3) 0.081(4) 0.078(4) 0.058(3) -0.016(3) -0.007(2)
C2 0.050(3) 0.069(3) 0.048(3) 0.023(2) 0.000(2) 0.015(2)
C3 0.055(3) 0.056(3) 0.030(3) 0.006(2) 0.003(2) 0.023(2)
C4 0.056(3) 0.038(3) 0.052(3) 0.014(2) 0.007(2) 0.010(2)
N1 0.0147(13) 0.0265(14) 0.0245(15) 0.0097(11) -0.0040(11) 0.0017(11)
N2 0.0153(13) 0.0181(14) 0.0415(17) 0.0094(12) 0.0012(12) 0.0040(10)
C5 0.0159(15) 0.0245(17) 0.0161(16) 0.0071(13) 0.0022(12) 0.0065(13)
C6 0.0156(15) 0.0200(16) 0.0191(17) 0.0082(13) 0.0020(12) 0.0053(12)
C7 0.0151(15) 0.0179(16) 0.0237(18) 0.0101(13) -0.0008(12) 0.0055(12)
C8 0.0213(16) 0.0200(16) 0.0205(17) 0.0036(13) -0.0010(13) 0.0069(13)
C9 0.0164(16) 0.0233(17) 0.0300(19) 0.0080(14) -0.0002(13) 0.0079(13)
C10 0.0180(16) 0.0206(16) 0.0240(18) 0.0096(13) 0.0000(13) 0.0063(12)
C11 0.0241(17) 0.0358(19) 0.0214(18) 0.0035(14) 0.0007(14) 0.0104(14)
C12 0.0166(16) 0.041(2) 0.0246(19) 0.0055(15) 0.0017(14) 0.0103(14)
C13 0.0192(16) 0.0243(17) 0.0225(18) 0.0103(14) 0.0005(13) 0.0055(13)
C14 0.0223(18) 0.039(2) 0.0288(19) 0.0079(15) -0.0030(14) 0.0105(15)
C15 0.0178(17) 0.049(2) 0.037(2) 0.0151(18) 0.0018(15) 0.0108(15)
C16 0.0207(17) 0.0347(19) 0.029(2) 0.0168(16) -0.0016(14) 0.0023(14)
C17 0.0207(18) 0.053(2) 0.034(2) 0.0195(19) -0.0026(15) 0.0032(16)
C18 0.029(2) 0.047(2) 0.032(2) 0.0210(18) -0.0115(16) -0.0090(17)
C19 0.041(2) 0.0284(19) 0.029(2) 0.0138(15) -0.0114(17) -0.0069(16)
C20 0.0339(19) 0.0286(19) 0.029(2) 0.0116(16) -0.0007(15) 0.0024(15)
C21 0.0247(17) 0.0229(17) 0.0259(19) 0.0128(14) -0.0001(14) 0.0001(13)
C22 0.0189(16) 0.0313(18) 0.030(2) 0.0147(15) 0.0001(14) 0.0065(14)
C23 0.0163(15) 0.0230(16) 0.0177(17) 0.0055(13) -0.0029(12) 0.0064(13)
C24 0.0156(15) 0.0260(17) 0.0205(17) 0.0075(13) -0.0007(12) 0.0092(13)
C25 0.0131(15) 0.0219(17) 0.0260(18) 0.0078(13) 0.0003(12) 0.0049(12)
C26 0.0181(15) 0.0231(17) 0.0168(16) 0.0044(13) -0.0041(12) 0.0064(13)
C27 0.0189(16) 0.0237(17) 0.0257(18) 0.0077(13) 0.0011(13) 0.0106(13)
C28 0.0101(14) 0.0219(17) 0.0252(18) 0.0071(13) 0.0002(12) 0.0016(12)
C29 0.0198(17) 0.049(2) 0.045(2) 0.0246(18) 0.0026(15) 0.0078(15)
C30 0.0167(16) 0.0253(18) 0.042(2) 0.0114(15) 0.0011(14) 0.0061(13)
C31 0.0199(16) 0.0223(17) 0.044(2) 0.0128(15) 0.0022(14) 0.0093(13)
C32 0.033(2) 0.031(2) 0.047(2) 0.0070(17) -0.0007(17) 0.0131(16)
C33 0.0103(14) 0.0244(16) 0.0237(17) 0.0104(13) 0.0026(12) 0.0084(12)
C34 0.0162(15) 0.0271(18) 0.0221(17) 0.0055(13) -0.0052(13) 0.0073(13)
C35 0.0171(16) 0.0222(17) 0.0280(19) 0.0108(14) -0.0026(13) 0.0072(13)
C36 0.0127(14) 0.0238(16) 0.0235(17) 0.0089(13) 0.0047(12) 0.0100(12)
C37 0.0148(15) 0.0234(17) 0.0233(18) 0.0046(13) 0.0007(12) 0.0080(13)
C38 0.0164(15) 0.0263(18) 0.0213(17) 0.0097(13) 0.0025(13) 0.0082(13)
C39 0.0118(14) 0.0252(17) 0.0266(18) 0.0087(14) 0.0015(13) 0.0074(12)
C40 0.0130(15) 0.0242(17) 0.0245(18) 0.0051(13) -0.0017(13) 0.0086(12)
C41 0.0125(15) 0.0234(17) 0.0275(18) 0.0072(14) -0.0022(13) 0.0089(12)
C42 0.0184(16) 0.0298(19) 0.0294(19) 0.0101(15) 0.0000(14) 0.0100(14)
C43 0.0196(16) 0.0295(19) 0.041(2) 0.0173(16) 0.0028(14) 0.0083(14)
C44 0.0181(16) 0.0227(17) 0.043(2) 0.0081(16) -0.0022(15) 0.0054(13)
C45 0.0218(17) 0.0222(18) 0.034(2) 0.0015(15) 0.0001(14) 0.0067(14)
C46 0.0121(15) 0.0267(18) 0.0319(19) 0.0061(14) 0.0007(13) 0.0092(13)
C47 0.0236(17) 0.0277(19) 0.0270(19) 0.0033(14) 0.0028(14) 0.0083(14)
C48 0.0213(16) 0.0261(18) 0.0221(18) 0.0063(14) 0.0059(13) 0.0102(13)
C49 0.0142(15) 0.0220(16) 0.0200(17) 0.0055(13) 0.0023(12) 0.0093(12)
C50 0.0176(16) 0.0239(16) 0.0196(17) 0.0086(13) 0.0002(12) 0.0097(13)
C51 0.0162(15) 0.0211(16) 0.0241(18) 0.0127(13) 0.0043(13) 0.0045(12)
C52 0.0158(15) 0.0180(15) 0.0224(17) 0.0036(13) 0.0014(12) 0.0084(12)
C53 0.0171(15) 0.0272(17) 0.0208(17) 0.0105(13) -0.0011(12) 0.0078(13)
C54 0.0167(15) 0.0195(16) 0.0205(17) 0.0101(13) 0.0032(12) 0.0049(12)
C55 0.033(2) 0.049(2) 0.031(2) 0.0153(17) -0.0038(15) 0.0187(17)
C56 0.0225(17) 0.0306(18) 0.0212(18) 0.0072(14) -0.0051(13) 0.0054(14)
C57 0.0120(15) 0.0297(18) 0.0316(19) 0.0106(14) 0.0004(13) 0.0019(13)
C58 0.0285(19) 0.0296(19) 0.041(2) 0.0094(16) 0.0019(16) 0.0013(15)
C3A 0.056(6) 0.056(6) 0.030(6) 0.011(6) 0.005(6) 0.018(6)
C4A 0.054(11) 0.021(10) 0.031(10) 0.009(8) -0.004(9) 0.001(9)

loop_
_atom_type_symbol
_atom_type_description
_atom_type_scat_dispersion_real
_atom_type_scat_dispersion_imag
_atom_type_scat_source
C C 0.0181 0.0091 'International Tables Vol C Tables 4.2.6.8 and 6.1.1.4'
H H 0.0000 0.0000 'International Tables Vol C Tables 4.2.6.8 and 6.1.1.4'
N N 0.0311 0.0180 'International Tables Vol C Tables 4.2.6.8 and 6.1.1.4'
O O 0.0492 0.0322 'International Tables Vol C Tables 4.2.6.8 and 6.1.1.4'

loop_
_geom_angle_atom_site_label_1
_geom_angle_atom_site_label_2
_geom_angle_atom_site_label_3
_geom_angle
_geom_angle_site_symmetry_1
_geom_angle_site_symmetry_3
_geom_angle_publ_flag
C2 O1 C3 116.4(3) . . ?
C3A O1 C2 82.8(13) . . ?
H1A C1 H1B 109.5 . . ?
H1A C1 H1C 109.5 . . ?
H1B C1 H1C 109.5 . . ?
C2 C1 H1A 109.5 . . ?
C2 C1 H1B 109.5 . . ?
C2 C1 H1C 109.5 . . ?
O1 C2 C1 111.9(4) . . ?
O2 C2 O1 122.5(4) . . ?
O2 C2 C1 125.6(4) . . ?
O1 C3 H3A 109.6 . . ?
O1 C3 H3B 109.6 . . ?
H3A C3 H3B 108.1 . . ?
C4 C3 O1 110.5(4) . . ?
C4 C3 H3A 109.6 . . ?
C4 C3 H3B 109.6 . . ?
C3 C4 H4A 109.5 . . ?
C3 C4 H4B 109.5 . . ?
C3 C4 H4C 109.5 . . ?
H4A C4 H4B 109.5 . . ?
H4A C4 H4C 109.5 . . ?
H4B C4 H4C 109.5 . . ?
C52 N1 C56 121.4(2) . . ?
C52 N1 C57 122.2(3) . . ?
C56 N1 C57 116.4(2) . . ?
C26 N2 C30 121.9(2) . . ?
C26 N2 C31 121.3(3) . . ?
C31 N2 C30 115.7(2) . . ?
C6 C5 C23 122.4(3) . . ?
C6 C5 C49 121.9(3) . . ?
C23 C5 C49 115.6(3) . . ?
C5 C6 C7 120.6(3) . . ?
C5 C6 C33 124.2(3) . . ?
C33 C6 C7 115.1(2) . . ?
C8 C7 C6 122.2(3) . . ?
C12 C7 C6 120.7(3) . . ?
C12 C7 C8 117.0(3) . . ?
C7 C8 H8 119.3 . . ?
C9 C8 C7 121.5(3) . . ?
C9 C8 H8 119.3 . . ?
C8 C9 H9 119.1 . . ?
C8 C9 C10 121.9(3) . . ?
C10 C9 H9 119.1 . . ?
C9 C10 C13 122.0(3) . . ?
C11 C10 C9 116.4(3) . . ?
C11 C10 C13 121.6(3) . . ?
C10 C11 H11 119.2 . . ?
C12 C11 C10 121.5(3) . . ?
C12 C11 H11 119.2 . . ?
C7 C12 C11 121.7(3) . . ?
C7 C12 H12 119.2 . . ?
C11 C12 H12 119.2 . . ?
C14 C13 C10 120.8(3) . . ?
C22 C13 C10 122.1(3) . . ?
C22 C13 C14 117.1(3) . . ?
C13 C14 H14 119.3 . . ?
C15 C14 C13 121.4(3) . . ?
C15 C14 H14 119.3 . . ?
C14 C15 H15 119.2 . . ?
C14 C15 C16 121.6(3) . . ?
C16 C15 H15 119.2 . . ?
C15 C16 C17 123.7(3) . . ?
C15 C16 C21 118.5(3) . . ?
C21 C16 C17 117.7(3) . . ?
C16 C17 H17 119.2 . . ?
C18 C17 C16 121.7(4) . . ?
C18 C17 H17 119.2 . . ?
C17 C18 H18 119.8 . . ?
C17 C18 C19 120.4(3) . . ?
C19 C18 H18 119.8 . . ?
C18 C19 H19 120.0 . . ?
C20 C19 C18 120.0(4) . . ?
C20 C19 H19 120.0 . . ?
C19 C20 H20 119.5 . . ?
C19 C20 C21 120.9(3) . . ?
C21 C20 H20 119.5 . . ?
C20 C21 C16 119.3(3) . . ?
C20 C21 C22 122.3(3) . . ?
C22 C21 C16 118.4(3) . . ?
C13 C22 C21 123.0(3) . . ?
C13 C22 H22 118.5 . . ?
C21 C22 H22 118.5 . . ?
C24 C23 C5 122.6(3) . . ?
C24 C23 C28 115.5(3) . . ?
C28 C23 C5 121.6(3) . . ?
C23 C24 H24 118.7 . . ?
C25 C24 C23 122.6(3) . . ?
C25 C24 H24 118.7 . . ?
C24 C25 H25 119.2 . . ?
C24 C25 C26 121.6(3) . . ?
C26 C25 H25 119.2 . . ?
N2 C26 C25 121.3(3) . . ?
N2 C26 C27 122.5(3) . . ?
C25 C26 C27 116.2(3) . . ?
C26 C27 H27 119.5 . . ?
C28 C27 C26 121.1(3) . . ?
C28 C27 H27 119.5 . . ?
C23 C28 H28 118.5 . . ?
C27 C28 C23 123.1(3) . . ?
C27 C28 H28 118.5 . . ?
H29A C29 H29B 109.5 . . ?
H29A C29 H29C 109.5 . . ?
H29B C29 H29C 109.5 . . ?
C30 C29 H29A 109.5 . . ?
C30 C29 H29B 109.5 . . ?
C30 C29 H29C 109.5 . . ?
N2 C30 C29 113.4(3) . . ?
N2 C30 H30A 108.9 . . ?
N2 C30 H30B 108.9 . . ?
C29 C30 H30A 108.9 . . ?
C29 C30 H30B 108.9 . . ?
H30A C30 H30B 107.7 . . ?
N2 C31 H31A 108.9 . . ?
N2 C31 H31B 108.9 . . ?
N2 C31 C32 113.3(3) . . ?
H31A C31 H31B 107.7 . . ?
C32 C31 H31A 108.9 . . ?
C32 C31 H31B 108.9 . . ?
C31 C32 H32A 109.5 . . ?
C31 C32 H32B 109.5 . . ?
C31 C32 H32C 109.5 . . ?
H32A C32 H32B 109.5 . . ?
H32A C32 H32C 109.5 . . ?
H32B C32 H32C 109.5 . . ?
C34 C33 C6 120.0(3) . . ?
C38 C33 C6 123.4(3) . . ?
C38 C33 C34 116.6(3) . . ?
C33 C34 H34 119.2 . . ?
C35 C34 C33 121.7(3) . . ?
C35 C34 H34 119.2 . . ?
C34 C35 H35 119.4 . . ?
C34 C35 C36 121.2(3) . . ?
C36 C35 H35 119.4 . . ?
C35 C36 C39 120.7(3) . . ?
C37 C36 C35 117.1(3) . . ?
C37 C36 C39 122.1(3) . . ?
C36 C37 H37 119.2 . . ?
C38 C37 C36 121.6(3) . . ?
C38 C37 H37 119.2 . . ?
C33 C38 H38 119.1 . . ?
C37 C38 C33 121.8(3) . . ?
C37 C38 H38 119.1 . . ?
C40 C39 C36 120.5(3) . . ?
C40 C39 C48 118.1(3) . . ?
C48 C39 C36 121.4(3) . . ?
C39 C40 H40 119.4 . . ?
C39 C40 C41 121.2(3) . . ?
C41 C40 H40 119.4 . . ?
C42 C41 C40 121.5(3) . . ?
C46 C41 C40 119.9(3) . . ?
C46 C41 C42 118.6(3) . . ?
C41 C42 H42 119.7 . . ?
C43 C42 C41 120.6(3) . . ?
C43 C42 H42 119.7 . . ?
C42 C43 H43 119.6 . . ?
C42 C43 C44 120.7(3) . . ?
C44 C43 H43 119.6 . . ?
C43 C44 H44 120.0 . . ?
C45 C44 C43 120.1(3) . . ?
C45 C44 H44 120.0 . . ?
C44 C45 H45 119.8 . . ?
C44 C45 C46 120.3(3) . . ?
C46 C45 H45 119.8 . . ?
C41 C46 C47 117.9(3) . . ?
C45 C46 C41 119.6(3) . . ?
C45 C46 C47 122.5(3) . . ?
C46 C47 H47 119.5 . . ?
C48 C47 C46 121.0(3) . . ?
C48 C47 H47 119.5 . . ?
C39 C48 H48 119.0 . . ?
C47 C48 C39 121.9(3) . . ?
C47 C48 H48 119.0 . . ?
C50 C49 C5 122.3(3) . . ?
C54 C49 C5 121.7(3) . . ?
C54 C49 C50 116.0(3) . . ?
C49 C50 H50 118.8 . . ?
C51 C50 C49 122.4(3) . . ?
C51 C50 H50 118.8 . . ?
C50 C51 H51 119.2 . . ?
C50 C51 C52 121.7(3) . . ?
C52 C51 H51 119.2 . . ?
N1 C52 C51 121.6(3) . . ?
N1 C52 C53 122.7(3) . . ?
C53 C52 C51 115.7(3) . . ?
C52 C53 H53 119.2 . . ?
C54 C53 C52 121.6(3) . . ?
C54 C53 H53 119.2 . . ?
C49 C54 H54 118.8 . . ?
C53 C54 C49 122.4(3) . . ?
C53 C54 H54 118.8 . . ?
H55A C55 H55B 109.5 . . ?
H55A C55 H55C 109.5 . . ?
H55B C55 H55C 109.5 . . ?
C56 C55 H55A 109.5 . . ?
C56 C55 H55B 109.5 . . ?
C56 C55 H55C 109.5 . . ?
N1 C56 C55 112.4(3) . . ?
N1 C56 H56A 109.1 . . ?
N1 C56 H56B 109.1 . . ?
C55 C56 H56A 109.1 . . ?
C55 C56 H56B 109.1 . . ?
H56A C56 H56B 107.9 . . ?
N1 C57 H57A 108.9 . . ?
N1 C57 H57B 108.9 . . ?
N1 C57 C58 113.3(3) . . ?
H57A C57 H57B 107.7 . . ?
C58 C57 H57A 108.9 . . ?
C58 C57 H57B 108.9 . . ?
C57 C58 H58A 109.5 . . ?
C57 C58 H58B 109.5 . . ?
C57 C58 H58C 109.5 . . ?
H58A C58 H58B 109.5 . . ?
H58A C58 H58C 109.5 . . ?
H58B C58 H58C 109.5 . . ?
O1 C3A H3AA 107.8 . . ?
O1 C3A H3AB 107.8 . . ?
O1 C3A C4A 118(2) . . ?
H3AA C3A H3AB 107.1 . . ?
C4A C3A H3AA 107.8 . . ?
C4A C3A H3AB 107.8 . . ?
C3A C4A H4AA 109.5 . . ?
C3A C4A H4AB 109.5 . . ?
C3A C4A H4AC 109.5 . . ?
H4AA C4A H4AB 109.5 . . ?
H4AA C4A H4AC 109.5 . . ?
H4AB C4A H4AC 109.5 . . ?

loop_
_geom_bond_atom_site_label_1
_geom_bond_atom_site_label_2
_geom_bond_distance
_geom_bond_site_symmetry_2
_geom_bond_publ_flag
O1 C2 1.324(5) . ?
O1 C3 1.484(6) . ?
O1 C3A 1.29(3) . ?
O2 C2 1.228(5) . ?
C1 H1A 0.9800 . ?
C1 H1B 0.9800 . ?
C1 H1C 0.9800 . ?
C1 C2 1.497(7) . ?
C3 H3A 0.9900 . ?
C3 H3B 0.9900 . ?
C3 C4 1.442(7) . ?
C4 H4A 0.9800 . ?
C4 H4B 0.9800 . ?
C4 H4C 0.9800 . ?
N1 C52 1.373(4) . ?
N1 C56 1.458(4) . ?
N1 C57 1.472(4) . ?
N2 C26 1.370(4) . ?
N2 C30 1.463(4) . ?
N2 C31 1.459(4) . ?
C5 C6 1.370(4) . ?
C5 C23 1.478(4) . ?
C5 C49 1.489(4) . ?
C6 C7 1.502(4) . ?
C6 C33 1.479(4) . ?
C7 C8 1.396(4) . ?
C7 C12 1.383(4) . ?
C8 H8 0.9500 . ?
C8 C9 1.379(4) . ?
C9 H9 0.9500 . ?
C9 C10 1.398(4) . ?
C10 C11 1.396(4) . ?
C10 C13 1.486(4) . ?
C11 H11 0.9500 . ?
C11 C12 1.389(4) . ?
C12 H12 0.9500 . ?
C13 C14 1.428(5) . ?
C13 C22 1.373(5) . ?
C14 H14 0.9500 . ?
C14 C15 1.366(5) . ?
C15 H15 0.9500 . ?
C15 C16 1.399(5) . ?
C16 C17 1.426(5) . ?
C16 C21 1.421(5) . ?
C17 H17 0.9500 . ?
C17 C18 1.344(5) . ?
C18 H18 0.9500 . ?
C18 C19 1.404(6) . ?
C19 H19 0.9500 . ?
C19 C20 1.374(5) . ?
C20 H20 0.9500 . ?
C20 C21 1.401(5) . ?
C21 C22 1.417(4) . ?
C22 H22 0.9500 . ?
C23 C24 1.398(4) . ?
C23 C28 1.402(4) . ?
C24 H24 0.9500 . ?
C24 C25 1.371(4) . ?
C25 H25 0.9500 . ?
C25 C26 1.409(4) . ?
C26 C27 1.410(4) . ?
C27 H27 0.9500 . ?
C27 C28 1.368(4) . ?
C28 H28 0.9500 . ?
C29 H29A 0.9800 . ?
C29 H29B 0.9800 . ?
C29 H29C 0.9800 . ?
C29 C30 1.510(5) . ?
C30 H30A 0.9900 . ?
C30 H30B 0.9900 . ?
C31 H31A 0.9900 . ?
C31 H31B 0.9900 . ?
C31 C32 1.516(5) . ?
C32 H32A 0.9800 . ?
C32 H32B 0.9800 . ?
C32 H32C 0.9800 . ?
C33 C34 1.410(4) . ?
C33 C38 1.397(4) . ?
C34 H34 0.9500 . ?
C34 C35 1.382(4) . ?
C35 H35 0.9500 . ?
C35 C36 1.405(4) . ?
C36 C37 1.397(4) . ?
C36 C39 1.486(4) . ?
C37 H37 0.9500 . ?
C37 C38 1.382(4) . ?
C38 H38 0.9500 . ?
C39 C40 1.384(4) . ?
C39 C48 1.416(4) . ?
C40 H40 0.9500 . ?
C40 C41 1.419(4) . ?
C41 C42 1.417(5) . ?
C41 C46 1.411(4) . ?
C42 H42 0.9500 . ?
C42 C43 1.364(5) . ?
C43 H43 0.9500 . ?
C43 C44 1.402(5) . ?
C44 H44 0.9500 . ?
C44 C45 1.374(5) . ?
C45 H45 0.9500 . ?
C45 C46 1.410(4) . ?
C46 C47 1.428(5) . ?
C47 H47 0.9500 . ?
C47 C48 1.355(5) . ?
C48 H48 0.9500 . ?
C49 C50 1.395(4) . ?
C49 C54 1.393(4) . ?
C50 H50 0.9500 . ?
C50 C51 1.373(4) . ?
C51 H51 0.9500 . ?
C51 C52 1.416(4) . ?
C52 C53 1.405(4) . ?
C53 H53 0.9500 . ?
C53 C54 1.382(4) . ?
C54 H54 0.9500 . ?
C55 H55A 0.9800 . ?
C55 H55B 0.9800 . ?
C55 H55C 0.9800 . ?
C55 C56 1.527(5) . ?
C56 H56A 0.9900 . ?
C56 H56B 0.9900 . ?
C57 H57A 0.9900 . ?
C57 H57B 0.9900 . ?
C57 C58 1.511(5) . ?
C58 H58A 0.9800 . ?
C58 H58B 0.9800 . ?
C58 H58C 0.9800 . ?
C3A H3AA 0.9900 . ?
C3A H3AB 0.9900 . ?
C3A C4A 1.355(19) . ?
C4A H4AA 0.9800 . ?
C4A H4AB 0.9800 . ?
C4A H4AC 0.9800 . ?

loop_
_geom_torsion_atom_site_label_1
_geom_torsion_atom_site_label_2
_geom_torsion_atom_site_label_3
_geom_torsion_atom_site_label_4
_geom_torsion
_geom_torsion_site_symmetry_1
_geom_torsion_site_symmetry_2
_geom_torsion_site_symmetry_3
_geom_torsion_site_symmetry_4
_geom_torsion_publ_flag
C2 O1 C3 C4 -87.5(5) . . . . ?
C2 O1 C3A C4A 40(3) . . . . ?
C3 O1 C2 O2 -2.7(6) . . . . ?
C3 O1 C2 C1 175.0(4) . . . . ?
N1 C52 C53 C54 -176.7(3) . . . . ?
N2 C26 C27 C28 176.4(3) . . . . ?
C5 C6 C7 C8 -116.7(3) . . . . ?
C5 C6 C7 C12 66.0(4) . . . . ?
C5 C6 C33 C34 -141.2(3) . . . . ?
C5 C6 C33 C38 39.9(4) . . . . ?
C5 C23 C24 C25 173.4(3) . . . . ?
C5 C23 C28 C27 -173.4(3) . . . . ?
C5 C49 C50 C51 -177.1(3) . . . . ?
C5 C49 C54 C53 177.9(3) . . . . ?
C6 C5 C23 C24 42.1(4) . . . . ?
C6 C5 C23 C28 -145.2(3) . . . . ?
C6 C5 C49 C50 42.4(4) . . . . ?
C6 C5 C49 C54 -138.5(3) . . . . ?
C6 C7 C8 C9 179.6(3) . . . . ?
C6 C7 C12 C11 179.1(3) . . . . ?
C6 C33 C34 C35 177.7(3) . . . . ?
C6 C33 C38 C37 -178.0(3) . . . . ?
C7 C6 C33 C34 35.6(4) . . . . ?
C7 C6 C33 C38 -143.4(3) . . . . ?
C7 C8 C9 C10 2.1(5) . . . . ?
C8 C7 C12 C11 1.6(5) . . . . ?
C8 C9 C10 C11 0.3(4) . . . . ?
C8 C9 C10 C13 -179.4(3) . . . . ?
C9 C10 C11 C12 -1.6(5) . . . . ?
C9 C10 C13 C14 -19.1(4) . . . . ?
C9 C10 C13 C22 161.5(3) . . . . ?
C10 C11 C12 C7 0.7(5) . . . . ?
C10 C13 C14 C15 -179.0(3) . . . . ?
C10 C13 C22 C21 178.3(3) . . . . ?
C11 C10 C13 C14 161.3(3) . . . . ?
C11 C10 C13 C22 -18.1(5) . . . . ?
C12 C7 C8 C9 -3.0(4) . . . . ?
C13 C10 C11 C12 178.0(3) . . . . ?
C13 C14 C15 C16 0.7(5) . . . . ?
C14 C13 C22 C21 -1.2(5) . . . . ?
C14 C15 C16 C17 178.9(3) . . . . ?
C14 C15 C16 C21 -1.1(5) . . . . ?
C15 C16 C17 C18 179.1(3) . . . . ?
C15 C16 C21 C20 180.0(3) . . . . ?
C15 C16 C21 C22 0.4(4) . . . . ?
C16 C17 C18 C19 1.0(5) . . . . ?
C16 C21 C22 C13 0.7(5) . . . . ?
C17 C16 C21 C20 0.0(4) . . . . ?
C17 C16 C21 C22 -179.6(3) . . . . ?
C17 C18 C19 C20 -0.1(5) . . . . ?
C18 C19 C20 C21 -0.8(5) . . . . ?
C19 C20 C21 C16 0.9(5) . . . . ?
C19 C20 C21 C22 -179.6(3) . . . . ?
C20 C21 C22 C13 -178.8(3) . . . . ?
C21 C16 C17 C18 -0.9(5) . . . . ?
C22 C13 C14 C15 0.5(5) . . . . ?
C23 C5 C6 C7 16.6(4) . . . . ?
C23 C5 C6 C33 -166.9(3) . . . . ?
C23 C5 C49 C50 -140.2(3) . . . . ?
C23 C5 C49 C54 38.9(4) . . . . ?
C23 C24 C25 C26 -0.6(5) . . . . ?
C24 C23 C28 C27 -0.2(4) . . . . ?
C24 C25 C26 N2 -176.4(3) . . . . ?
C24 C25 C26 C27 0.9(4) . . . . ?
C25 C26 C27 C28 -0.9(4) . . . . ?
C26 N2 C30 C29 100.7(4) . . . . ?
C26 N2 C31 C32 81.7(4) . . . . ?
C26 C27 C28 C23 0.6(5) . . . . ?
C28 C23 C24 C25 0.2(4) . . . . ?
C30 N2 C26 C25 -16.3(4) . . . . ?
C30 N2 C26 C27 166.6(3) . . . . ?
C30 N2 C31 C32 -86.3(4) . . . . ?
C31 N2 C26 C25 176.5(3) . . . . ?
C31 N2 C26 C27 -0.7(5) . . . . ?
C31 N2 C30 C29 -91.3(4) . . . . ?
C33 C6 C7 C8 66.5(4) . . . . ?
C33 C6 C7 C12 -110.9(3) . . . . ?
C33 C34 C35 C36 0.6(5) . . . . ?
C34 C33 C38 C37 3.1(4) . . . . ?
C34 C35 C36 C37 2.3(4) . . . . ?
C34 C35 C36 C39 -176.4(3) . . . . ?
C35 C36 C37 C38 -2.5(4) . . . . ?
C35 C36 C39 C40 32.8(4) . . . . ?
C35 C36 C39 C48 -148.2(3) . . . . ?
C36 C37 C38 C33 -0.2(4) . . . . ?
C36 C39 C40 C41 -179.4(3) . . . . ?
C36 C39 C48 C47 -179.8(3) . . . . ?
C37 C36 C39 C40 -145.8(3) . . . . ?
C37 C36 C39 C48 33.2(4) . . . . ?
C38 C33 C34 C35 -3.2(4) . . . . ?
C39 C36 C37 C38 176.2(3) . . . . ?
C39 C40 C41 C42 178.5(3) . . . . ?
C39 C40 C41 C46 -1.6(4) . . . . ?
C40 C39 C48 C47 -0.8(4) . . . . ?
C40 C41 C42 C43 -179.1(3) . . . . ?
C40 C41 C46 C45 -179.5(3) . . . . ?
C40 C41 C46 C47 0.9(4) . . . . ?
C41 C42 C43 C44 -1.3(5) . . . . ?
C41 C46 C47 C48 -0.2(4) . . . . ?
C42 C41 C46 C45 0.3(4) . . . . ?
C42 C41 C46 C47 -179.2(3) . . . . ?
C42 C43 C44 C45 0.3(5) . . . . ?
C43 C44 C45 C46 1.1(5) . . . . ?
C44 C45 C46 C41 -1.4(4) . . . . ?
C44 C45 C46 C47 178.1(3) . . . . ?
C45 C46 C47 C48 -179.7(3) . . . . ?
C46 C41 C42 C43 1.0(4) . . . . ?
C46 C47 C48 C39 0.1(5) . . . . ?
C48 C39 C40 C41 1.6(4) . . . . ?
C49 C5 C6 C7 -166.2(3) . . . . ?
C49 C5 C6 C33 10.4(5) . . . . ?
C49 C5 C23 C24 -135.3(3) . . . . ?
C49 C5 C23 C28 37.4(4) . . . . ?
C49 C50 C51 C52 -0.5(5) . . . . ?
C50 C49 C54 C53 -3.0(4) . . . . ?
C50 C51 C52 N1 177.4(3) . . . . ?
C50 C51 C52 C53 -3.4(4) . . . . ?
C51 C52 C53 C54 4.1(4) . . . . ?
C52 N1 C56 C55 -83.6(4) . . . . ?
C52 N1 C57 C58 -83.7(4) . . . . ?
C52 C53 C54 C49 -0.9(5) . . . . ?
C54 C49 C50 C51 3.7(4) . . . . ?
C56 N1 C52 C51 178.2(3) . . . . ?
C56 N1 C52 C53 -1.0(4) . . . . ?
C56 N1 C57 C58 99.1(3) . . . . ?
C57 N1 C52 C51 1.2(4) . . . . ?
C57 N1 C52 C53 -178.1(3) . . . . ?
C57 N1 C56 C55 93.6(3) . . . . ?
C3A O1 C2 O2 -28.1(14) . . . . ?
C3A O1 C2 C1 149.6(14) . . . . ?
